data_2217714
loop_
_publ_author_name
'Yang, Li'
'Deng, Dong-Yan'
'Li, Mei'
'Zhou, Xiang-Ge'

_publ_section_title
;[<i>N</i>,<i>N</i>'-(1,2-Diphenylethane-1,2-diyl)bis(pyridine-2-carboxamidato)]nickel(II)
 diethyl ether hemisolvate
;
_journal_coeditor_code AV2001
_journal_issue 3
_journal_name_full 'Acta Crystallographica Section E'
_journal_page_first m439
_journal_paper_doi 10.1107/S1600536808002882
_journal_volume 64
_journal_year 2008
_chemical_formula_iupac '[Ni (C26 H20 N4 O2)], 0.5C4 H10 O'
_chemical_formula_moiety 'C26 H20 N4 Ni O2, 0.5(C4 H10 O)'
_chemical_formula_sum 'C28 H25 N4 Ni O2.5'
_chemical_formula_weight 516.23
_chemical_name_systematic
;
[N,N'-(1,2-Diphenylethane-1,2-diyl)bis(pyridine-2-carboxamidato)]nickel(II)
diethyl ether hemisolvate
;
_space_group_IT_number 5
_symmetry_cell_setting monoclinic
_symmetry_space_group_name_Hall 'C 2y'
_symmetry_space_group_name_H-M 'C 1 2 1'
_atom_sites_solution_hydrogens geom
_atom_sites_solution_primary direct
_atom_sites_solution_secondary difmap
_audit_creation_method SHELXL-97
_cell_angle_alpha 90.00
_cell_angle_beta 100.949(3)
_cell_angle_gamma 90.00
_cell_formula_units_Z 4
_cell_length_a 21.838(3)
_cell_length_b 11.1675(15)
_cell_length_c 11.0443(15)
_cell_measurement_reflns_used 4983
_cell_measurement_temperature 294(2)
_cell_measurement_theta_max 27.5
_cell_measurement_theta_min 1
_cell_volume 2644.4(6)
_computing_cell_refinement 'SMART (Bruker, 1997)'
_computing_data_collection 'SMART (Bruker, 1997)'
_computing_data_reduction 'SAINT (Bruker, 1997)'
_computing_molecular_graphics 'SHELXTL (Sheldrick, 2008)'
_computing_publication_material 'SHELXTL (Sheldrick, 2008)'
_computing_structure_refinement 'SHELXL97 (Sheldrick, 2008)'
_computing_structure_solution 'SHELXS97 (Sheldrick, 2008)'
_diffrn_ambient_temperature 294(2)
_diffrn_measured_fraction_theta_full 0.994
_diffrn_measured_fraction_theta_max 0.994
_diffrn_measurement_device_type 'Bruker SMART CCD area-detector'
_diffrn_measurement_method '\f and \w'
_diffrn_radiation_monochromator graphite
_diffrn_radiation_source 'fine-focus sealed tube'
_diffrn_radiation_type MoK\a
_diffrn_radiation_wavelength 0.71073
_diffrn_reflns_av_R_equivalents 0.0667
_diffrn_reflns_av_sigmaI/netI 0.1238
_diffrn_reflns_limit_h_max 28
_diffrn_reflns_limit_h_min -28
_diffrn_reflns_limit_k_max 14
_diffrn_reflns_limit_k_min -14
_diffrn_reflns_limit_l_max 13
_diffrn_reflns_limit_l_min -14
_diffrn_reflns_number 12577
_diffrn_reflns_theta_full 27.62
_diffrn_reflns_theta_max 27.62
_diffrn_reflns_theta_min 2.66
_exptl_absorpt_coefficient_mu 0.766
_exptl_absorpt_correction_T_max 0.9555
_exptl_absorpt_correction_T_min 0.879
_exptl_absorpt_correction_type multi-scan
_exptl_absorpt_process_details '(SADABS; Sheldrick, 1996)'
_exptl_crystal_colour green
_exptl_crystal_density_diffrn 1.297
_exptl_crystal_density_method 'not measured'
_exptl_crystal_description needle
_exptl_crystal_F_000 1076
_exptl_crystal_size_max 0.38
_exptl_crystal_size_mid 0.14
_exptl_crystal_size_min 0.06
_refine_diff_density_max 0.823
_refine_diff_density_min -0.429
_refine_ls_abs_structure_details 'Flack (1983)'
_refine_ls_abs_structure_Flack 0.03(2)
_refine_ls_extinction_method none
_refine_ls_goodness_of_fit_ref 1.006
_refine_ls_hydrogen_treatment constr
_refine_ls_matrix_type full
_refine_ls_number_parameters 325
_refine_ls_number_reflns 6078
_refine_ls_number_restraints 17
_refine_ls_restrained_S_all 1.014
_refine_ls_R_factor_all 0.1274
_refine_ls_R_factor_gt 0.0583
_refine_ls_shift/su_max 0.007
_refine_ls_shift/su_mean 0.002
_refine_ls_structure_factor_coef Fsqd
_refine_ls_weighting_details 'calc w=1/[\s^2^(Fo^2^)+(0.067P)^2^] and P=(Fo^2^+2Fc^2^)/3'
_refine_ls_weighting_scheme calc
_refine_ls_wR_factor_gt 0.1325
_refine_ls_wR_factor_ref 0.1621
_reflns_number_gt 3405
_reflns_number_total 6078
_reflns_threshold_expression I>2\s(I)
_cod_data_source_file av2001.cif
_cod_data_source_block I
_cod_original_cell_volume 2644.5(6)
_cod_original_sg_symbol_H-M 'C 2'
_cod_original_formula_sum 'C28 H25 N4 Ni1 O2.5'
_cod_database_code 2217714
_cod_database_fobs_code 2217714

loop_
_symmetry_equiv_pos_as_xyz
'x, y, z'
'-x, y, -z'
'x+1/2, y+1/2, z'
'-x+1/2, y+1/2, -z'

loop_
_atom_site_type_symbol
_atom_site_label
_atom_site_fract_x
_atom_site_fract_y
_atom_site_fract_z
_atom_site_U_iso_or_equiv
_atom_site_adp_type
_atom_site_calc_flag
_atom_site_refinement_flags
_atom_site_occupancy
_atom_site_disorder_assembly
_atom_site_disorder_group
Ni Ni1 0.685445(11) 0.41062(2) 0.575362(19) 0.03992(6) Uani d . 1 . .
O O1 0.68109(9) 0.75302(12) 0.48680(13) 0.0649(6) Uani d . 1 . .
O O2 0.71735(10) 0.29814(15) 0.91975(14) 0.0807(7) Uani d . 1 . .
N N1 0.69128(8) 0.57385(15) 0.59271(15) 0.0448(6) Uani d . 1 . .
N N2 0.67548(8) 0.44546(14) 0.40053(15) 0.0463(6) Uani d . 1 . .
N N3 0.70417(7) 0.41280(19) 0.74336(12) 0.0404(4) Uani d . 1 . .
N N4 0.67459(9) 0.23904(15) 0.59807(15) 0.0472(6) Uani d . 1 . .
C C1 0.73171(10) 0.52214(17) 0.80298(19) 0.0427(6) Uani d . 1 . .
H H1 0.7199 0.5305 0.8839 0.051 Uiso calc R 1 . .
C C2 0.70105(11) 0.62494(17) 0.71610(18) 0.0437(7) Uani d . 1 . .
H H2 0.7313 0.6904 0.7202 0.052 Uiso calc R 1 . .
C C3 0.68186(11) 0.64212(19) 0.49332(19) 0.0501(7) Uani d . 1 . .
C C4 0.67389(11) 0.56614(19) 0.37879(19) 0.0455(7) Uani d . 1 . .
C C5 0.66656(13) 0.6111(2) 0.2626(2) 0.0642(9) Uani d . 1 . .
H H5 0.6622 0.6933 0.2506 0.077 Uiso calc R 1 . .
C C6 0.66545(15) 0.5382(2) 0.1635(2) 0.0763(10) Uani d . 1 . .
H H6 0.6618 0.5691 0.0843 0.092 Uiso calc R 1 . .
C C7 0.66992(12) 0.4171(3) 0.18509(18) 0.0763(8) Uani d . 1 . .
H H7 0.6700 0.3642 0.1201 0.092 Uiso calc R 1 . .
C C8 0.67431(12) 0.37406(18) 0.30362(19) 0.0579(8) Uani d . 1 . .
H H8 0.6765 0.2917 0.3163 0.069 Uiso calc R 1 . .
C C9 0.70290(12) 0.3139(2) 0.8047(2) 0.0528(8) Uani d . 1 . .
C C10 0.68154(12) 0.21015(19) 0.7192(2) 0.0480(7) Uani d . 1 . .
C C11 0.67415(14) 0.0961(2) 0.7604(2) 0.0704(9) Uani d . 1 . .
H H11 0.6793 0.0798 0.8443 0.084 Uiso calc R 1 . .
C C12 0.65897(14) 0.0069(2) 0.6752(2) 0.0777(10) Uani d . 1 . .
H H12 0.6520 -0.0704 0.7008 0.093 Uiso calc R 1 . .
C C13 0.65399(16) 0.0315(2) 0.5531(3) 0.0847(11) Uani d . 1 . .
H H13 0.6464 -0.0294 0.4947 0.102 Uiso calc R 1 . .
C C14 0.66052(14) 0.1488(2) 0.5177(2) 0.0718(10) Uani d . 1 . .
H H14 0.6549 0.1660 0.4339 0.086 Uiso calc R 1 . .
C C15 0.80143(10) 0.52376(17) 0.81812(17) 0.0390(6) Uani d D 1 . .
C C16 0.83346(10) 0.45226(18) 0.74753(19) 0.0507(7) Uani d D 1 . .
H H16 0.8115 0.4001 0.6894 0.061 Uiso calc R 1 . .
C C17 0.89797(11) 0.4584(2) 0.7635(2) 0.0614(8) Uani d D 1 . .
H H17 0.9189 0.4098 0.7163 0.074 Uiso calc R 1 . .
C C18 0.93127(12) 0.5359(2) 0.8487(2) 0.0700(10) Uani d D 1 . .
H H18 0.9745 0.5400 0.8592 0.084 Uiso calc R 1 . .
C C19 0.90017(11) 0.6058(2) 0.9169(2) 0.0680(9) Uani d D 1 . .
H H19 0.9224 0.6580 0.9747 0.082 Uiso calc R 1 . .
C C20 0.83604(11) 0.60110(19) 0.9019(2) 0.0579(8) Uani d D 1 . .
H H20 0.8157 0.6509 0.9492 0.070 Uiso calc R 1 . .
C C21 0.64296(11) 0.67357(18) 0.7536(2) 0.0484(7) Uani d D 1 . .
C C22 0.64900(12) 0.7353(2) 0.86491(19) 0.0651(9) Uani d D 1 . .
H H22 0.6886 0.7457 0.9124 0.078 Uiso calc R 1 . .
C C23 0.59732(12) 0.7826(3) 0.9082(2) 0.0837(10) Uani d D 1 . .
H H23 0.6023 0.8222 0.9835 0.100 Uiso calc R 1 . .
C C24 0.54060(14) 0.7686(3) 0.8374(2) 0.1052(12) Uani d D 1 . .
H H24 0.5060 0.7988 0.8649 0.126 Uiso calc R 1 . .
C C25 0.53215(14) 0.7107(3) 0.7252(3) 0.1189(15) Uani d D 1 . .
H H25 0.4926 0.7042 0.6766 0.143 Uiso calc R 1 . .
C C26 0.58374(12) 0.6620(3) 0.6855(3) 0.0820(11) Uani d D 1 . .
H H26 0.5779 0.6207 0.6110 0.098 Uiso calc R 1 . .
C C28 0.5081(3) 0.3730(6) 0.7884(4) 0.364(3) Uani d D 1 A 1
H H28A 0.5451 0.3351 0.7625 0.545 Uiso d . 1 B 1
H H28B 0.4932 0.4332 0.7310 0.545 Uiso d . 1 C 1
H H28C 0.4779 0.3102 0.7870 0.545 Uiso d . 1 D 1
C C27 0.5289(3) 0.4225(3) 0.9168(4) 0.251(3) Uani d D 1 A 1
H H27A 0.5430 0.3517 0.9655 0.301 Uiso d . 1 E 1
H H27B 0.5654 0.4671 0.9113 0.301 Uiso d . 1 F 1
O O3 0.5000 0.4919(6) 1.0000 0.219(6) Uani d SPD 0.50 . 1
O O3' 0.5000 0.3518(7) 1.0000 0.380(6) Uani d SPD 0.50 G 2

loop_
_atom_site_aniso_label
_atom_site_aniso_U_11
_atom_site_aniso_U_22
_atom_site_aniso_U_33
_atom_site_aniso_U_12
_atom_site_aniso_U_13
_atom_site_aniso_U_23
Ni1 0.06559(13) 0.02383(9) 0.03095(10) 0.00039(17) 0.01070(9) 0.00210(15)
O1 0.1240(13) 0.0250(8) 0.0457(9) 0.0052(9) 0.0160(9) 0.0088(7)
O2 0.1566(16) 0.0453(9) 0.0339(8) -0.0197(11) 0.0019(10) 0.0124(8)
N1 0.0760(12) 0.0243(8) 0.0353(9) 0.0007(9) 0.0135(9) 0.0004(7)
N2 0.0710(11) 0.0316(10) 0.0374(9) 0.0087(8) 0.0134(8) 0.0049(7)
N3 0.0659(9) 0.0242(6) 0.0322(7) 0.0023(13) 0.0121(6) 0.0067(11)
N4 0.0769(13) 0.0262(9) 0.0393(9) -0.0040(9) 0.0135(9) -0.0007(8)
C1 0.0740(14) 0.0244(9) 0.0277(10) -0.0028(10) 0.0046(10) -0.0016(8)
C2 0.0765(14) 0.0247(10) 0.0303(10) -0.0015(10) 0.0116(10) -0.0004(9)
C3 0.0876(16) 0.0279(10) 0.0345(11) -0.0060(11) 0.0106(11) 0.0093(9)
C4 0.0681(14) 0.0292(10) 0.0391(11) 0.0008(10) 0.0100(11) 0.0042(9)
C5 0.1020(19) 0.0462(14) 0.0438(13) 0.0003(14) 0.0126(13) 0.0142(11)
C6 0.155(2) 0.0498(14) 0.0255(11) -0.0059(16) 0.0196(14) 0.0090(11)
C7 0.1395(19) 0.0557(13) 0.0351(10) 0.003(2) 0.0202(12) -0.0076(17)
C8 0.1057(18) 0.0313(12) 0.0371(11) 0.0017(11) 0.0143(12) -0.0059(9)
C9 0.0805(16) 0.0366(11) 0.0392(12) -0.0092(12) 0.0064(12) 0.0019(11)
C10 0.0764(15) 0.0277(10) 0.0385(11) -0.0036(11) 0.0071(11) 0.0032(10)
C11 0.126(2) 0.0362(12) 0.0477(14) -0.0156(14) 0.0135(15) 0.0124(11)
C12 0.138(2) 0.0313(12) 0.0627(16) -0.0212(15) 0.0159(16) 0.0045(12)
C13 0.164(3) 0.0283(12) 0.0686(17) -0.0175(16) 0.0389(17) -0.0009(12)
C14 0.130(2) 0.0402(13) 0.0430(14) -0.0073(16) 0.0109(15) -0.0037(12)
C15 0.0572(13) 0.0281(10) 0.0299(10) 0.0041(10) 0.0038(10) 0.0008(9)
C16 0.0786(15) 0.0347(11) 0.0374(11) 0.0045(11) 0.0078(11) -0.0029(9)
C17 0.0718(16) 0.0565(15) 0.0536(14) 0.0109(12) 0.0061(13) -0.0005(12)
C18 0.0674(16) 0.0630(16) 0.0749(18) 0.0069(15) 0.0016(15) 0.0033(15)
C19 0.0727(17) 0.0471(14) 0.0736(18) -0.0122(13) -0.0130(15) -0.0155(13)
C20 0.0940(18) 0.0326(11) 0.0450(12) -0.0006(13) 0.0075(13) -0.0119(10)
C21 0.0674(14) 0.0300(11) 0.0467(12) 0.0131(11) 0.0082(11) -0.0017(10)
C22 0.1067(19) 0.0447(14) 0.0461(13) 0.0150(14) 0.0198(13) -0.0005(12)
C23 0.134(2) 0.0629(16) 0.0640(15) 0.0292(17) 0.0439(14) 0.0049(14)
C24 0.111(2) 0.134(3) 0.0792(18) 0.0655(19) 0.0387(15) 0.0075(19)
C25 0.081(2) 0.149(3) 0.126(3) 0.053(2) 0.017(2) -0.004(3)
C26 0.0860(19) 0.091(2) 0.0678(18) 0.0157(17) 0.0106(16) -0.0138(16)
C28 0.301(5) 0.388(7) 0.344(7) -0.243(5) -0.087(6) 0.170(6)
C27 0.293(6) 0.249(7) 0.188(5) 0.067(7) -0.011(5) -0.015(6)
O3 0.167(8) 0.173(9) 0.306(14) 0.000 0.022(9) 0.000
O3' 0.382(16) 0.400(3) 0.398(3) -0.26(2) 0.176(13) -0.13(4)

loop_
_atom_type_symbol
_atom_type_description
_atom_type_scat_dispersion_real
_atom_type_scat_dispersion_imag
_atom_type_scat_source
C C 0.0033 0.0016 'International Tables Vol C Tables 4.2.6.8 and 6.1.1.4'
H H 0.0000 0.0000 'International Tables Vol C Tables 4.2.6.8 and 6.1.1.4'
N N 0.0061 0.0033 'International Tables Vol C Tables 4.2.6.8 and 6.1.1.4'
O O 0.0106 0.0060 'International Tables Vol C Tables 4.2.6.8 and 6.1.1.4'
Ni Ni 0.3393 1.1124 'International Tables Vol C Tables 4.2.6.8 and 6.1.1.4'

loop_
_geom_angle_atom_site_label_1
_geom_angle_atom_site_label_2
_geom_angle_atom_site_label_3
_geom_angle_site_symmetry_3
_geom_angle
N3 Ni1 N1 . 83.26(8)
N3 Ni1 N2 . 166.18(8)
N1 Ni1 N2 . 84.10(7)
N3 Ni1 N4 . 83.78(8)
N1 Ni1 N4 . 165.74(8)
N2 Ni1 N4 . 109.33(7)
C3 N1 C2 . 121.62(17)
C3 N1 Ni1 . 119.35(14)
C2 N1 Ni1 . 118.83(13)
C8 N2 C4 . 116.94(17)
C8 N2 Ni1 . 131.39(14)
C4 N2 Ni1 . 111.49(13)
C9 N3 C1 . 121.56(15)
C9 N3 Ni1 . 119.77(16)
C1 N3 Ni1 . 117.61(14)
C14 N4 C10 . 116.33(19)
C14 N4 Ni1 . 132.16(16)
C10 N4 Ni1 . 111.49(13)
N3 C1 C15 . 112.49(17)
N3 C1 C2 . 104.21(15)
C15 C1 C2 . 111.53(18)
N3 C1 H1 . 109.5
C15 C1 H1 . 109.5
C2 C1 H1 . 109.5
N1 C2 C21 . 114.66(17)
N1 C2 C1 . 104.85(16)
C21 C2 C1 . 112.35(18)
N1 C2 H2 . 108.2
C21 C2 H2 . 108.2
C1 C2 H2 . 108.2
O1 C3 N1 . 128.5(2)
O1 C3 C4 . 121.05(19)
N1 C3 C4 . 110.37(18)
C5 C4 N2 . 121.6(2)
C5 C4 C3 . 124.0(2)
N2 C4 C3 . 114.37(18)
C4 C5 C6 . 121.3(2)
C4 C5 H5 . 119.4
C6 C5 H5 . 119.4
C5 C6 C7 . 117.4(2)
C5 C6 H6 . 121.3
C7 C6 H6 . 121.3
C6 C7 C8 . 119.8(2)
C6 C7 H7 . 120.1
C8 C7 H7 . 120.1
N2 C8 C7 . 122.8(2)
N2 C8 H8 . 118.6
C7 C8 H8 . 118.6
O2 C9 N3 . 128.2(2)
O2 C9 C10 . 120.6(2)
N3 C9 C10 . 111.19(18)
N4 C10 C11 . 123.3(2)
N4 C10 C9 . 113.38(19)
C11 C10 C9 . 123.2(2)
C12 C11 C10 . 118.5(2)
C12 C11 H11 . 120.7
C10 C11 H11 . 120.7
C13 C12 C11 . 119.9(2)
C13 C12 H12 . 120.0
C11 C12 H12 . 120.0
C12 C13 C14 . 118.6(2)
C12 C13 H13 . 120.7
C14 C13 H13 . 120.7
N4 C14 C13 . 123.3(2)
N4 C14 H14 . 118.4
C13 C14 H14 . 118.4
C20 C15 C16 . 117.7(2)
C20 C15 C1 . 119.79(19)
C16 C15 C1 . 122.51(17)
C17 C16 C15 . 120.40(19)
C17 C16 H16 . 119.8
C15 C16 H16 . 119.8
C18 C17 C16 . 120.5(2)
C18 C17 H17 . 119.7
C16 C17 H17 . 119.7
C19 C18 C17 . 119.1(2)
C19 C18 H18 . 120.4
C17 C18 H18 . 120.4
C18 C19 C20 . 121.1(2)
C18 C19 H19 . 119.5
C20 C19 H19 . 119.5
C19 C20 C15 . 121.2(2)
C19 C20 H20 . 119.4
C15 C20 H20 . 119.4
C26 C21 C22 . 116.8(2)
C26 C21 C2 . 124.7(2)
C22 C21 C2 . 118.5(2)
C21 C22 C23 . 122.5(2)
C21 C22 H22 . 118.8
C23 C22 H22 . 118.8
C24 C23 C22 . 118.0(3)
C24 C23 H23 . 121.0
C22 C23 H23 . 121.0
C23 C24 C25 . 121.9(3)
C23 C24 H24 . 119.0
C25 C24 H24 . 119.0
C24 C25 C26 . 119.2(3)
C24 C25 H25 . 120.4
C26 C25 H25 . 120.4
C21 C26 C25 . 121.6(3)
C21 C26 H26 . 119.2
C25 C26 H26 . 119.2
C27 C28 H28A . 108.0
C27 C28 H28B . 112.0
H28A C28 H28B . 107.9
C27 C28 H28C . 111.4
H28A C28 H28C . 106.1
H28B C28 H28C . 111.2
O3 C27 C28 . 135.1(5)
O3 C27 H27A . 102.5
C28 C27 H27A . 103.2
O3 C27 H27B . 103.6
C28 C27 H27B . 103.7
H27A C27 H27B . 106.1
C27 O3 C27 2_657 114.7(6)

loop_
_geom_bond_atom_site_label_1
_geom_bond_atom_site_label_2
_geom_bond_site_symmetry_2
_geom_bond_distance
_geom_bond_publ_flag
Ni1 N3 . 1.8227(13) y
Ni1 N1 . 1.8349(17) y
Ni1 N2 . 1.9410(17) y
Ni1 N4 . 1.9527(17) y
O1 C3 . 1.241(3) ?
O2 C9 . 1.263(3) ?
N1 C3 . 1.320(3) ?
N1 C2 . 1.455(3) ?
N2 C8 . 1.331(3) ?
N2 C4 . 1.368(3) ?
N3 C9 . 1.298(3) ?
N3 C1 . 1.461(3) ?
N4 C14 . 1.339(3) ?
N4 C10 . 1.357(3) ?
C1 C15 . 1.500(3) ?
C1 C2 . 1.563(3) ?
C1 H1 . 0.9800 ?
C2 C21 . 1.509(3) ?
C2 H2 . 0.9800 ?
C3 C4 . 1.506(3) ?
C4 C5 . 1.359(3) ?
C5 C6 . 1.361(3) ?
C5 H5 . 0.9300 ?
C6 C7 . 1.373(4) ?
C6 H6 . 0.9300 ?
C7 C8 . 1.381(3) ?
C7 H7 . 0.9300 ?
C8 H8 . 0.9300 ?
C9 C10 . 1.511(3) ?
C10 C11 . 1.372(3) ?
C11 C12 . 1.366(3) ?
C11 H11 . 0.9300 ?
C12 C13 . 1.360(4) ?
C12 H12 . 0.9300 ?
C13 C14 . 1.383(4) ?
C13 H13 . 0.9300 ?
C14 H14 . 0.9300 ?
C15 C20 . 1.381(3) ?
C15 C16 . 1.394(3) ?
C16 C17 . 1.388(3) ?
C16 H16 . 0.9300 ?
C17 C18 . 1.380(3) ?
C17 H17 . 0.9300 ?
C18 C19 . 1.354(4) ?
C18 H18 . 0.9300 ?
C19 C20 . 1.380(3) ?
C19 H19 . 0.9300 ?
C20 H20 . 0.9300 ?
C21 C26 . 1.373(3) ?
C21 C22 . 1.393(3) ?
C22 C23 . 1.409(4) ?
C22 H22 . 0.9300 ?
C23 C24 . 1.342(4) ?
C23 H23 . 0.9300 ?
C24 C25 . 1.378(4) ?
C24 H24 . 0.9300 ?
C25 C26 . 1.395(4) ?
C25 H25 . 0.9300 ?
C26 H26 . 0.9300 ?
C28 C27 . 1.510(6) ?
C28 H28A . 1.0002 ?
C28 H28B . 0.9388 ?
C28 H28C . 0.9612 ?
C27 O3 . 1.436(6) ?
C27 H27A . 0.9730 ?
C27 H27B . 0.9523 ?
O3 C27 2_657 1.436(6) ?

loop_
_geom_torsion_atom_site_label_1
_geom_torsion_atom_site_label_2
_geom_torsion_atom_site_label_3
_geom_torsion_atom_site_label_4
_geom_torsion_site_symmetry_4
_geom_torsion
N3 Ni1 N1 C3 . -179.99(19)
N2 Ni1 N1 C3 . 5.60(18)
N4 Ni1 N1 C3 . -155.1(3)
N3 Ni1 N1 C2 . -5.08(16)
N2 Ni1 N1 C2 . -179.49(17)
N4 Ni1 N1 C2 . 19.8(4)
N3 Ni1 N2 C8 . 147.3(3)
N1 Ni1 N2 C8 . 171.2(2)
N4 Ni1 N2 C8 . -13.7(2)
N3 Ni1 N2 C4 . -27.6(4)
N1 Ni1 N2 C4 . -3.66(15)
N4 Ni1 N2 C4 . 171.40(15)
N1 Ni1 N3 C9 . 173.64(18)
N2 Ni1 N3 C9 . -162.4(3)
N4 Ni1 N3 C9 . -0.38(18)
N1 Ni1 N3 C1 . -17.93(15)
N2 Ni1 N3 C1 . 6.0(4)
N4 Ni1 N3 C1 . 168.04(15)
N3 Ni1 N4 C14 . -177.7(3)
N1 Ni1 N4 C14 . 157.5(3)
N2 Ni1 N4 C14 . -2.2(3)
N3 Ni1 N4 C10 . 4.10(16)
N1 Ni1 N4 C10 . -20.7(4)
N2 Ni1 N4 C10 . 179.62(16)
C9 N3 C1 C15 . 80.8(2)
Ni1 N3 C1 C15 . -87.42(17)
C9 N3 C1 C2 . -158.3(2)
Ni1 N3 C1 C2 . 33.5(2)
C3 N1 C2 C21 . 74.7(3)
Ni1 N1 C2 C21 . -100.11(18)
C3 N1 C2 C1 . -161.6(2)
Ni1 N1 C2 C1 . 23.6(2)
N3 C1 C2 N1 . -32.9(2)
C15 C1 C2 N1 . 88.7(2)
N3 C1 C2 C21 . 92.29(19)
C15 C1 C2 C21 . -146.11(17)
C2 N1 C3 O1 . 1.8(4)
Ni1 N1 C3 O1 . 176.5(2)
C2 N1 C3 C4 . 179.4(2)
Ni1 N1 C3 C4 . -5.8(3)
C8 N2 C4 C5 . 5.0(3)
Ni1 N2 C4 C5 . -179.3(2)
C8 N2 C4 C3 . -174.1(2)
Ni1 N2 C4 C3 . 1.6(2)
O1 C3 C4 C5 . 1.2(4)
N1 C3 C4 C5 . -176.6(2)
O1 C3 C4 N2 . -179.7(2)
N1 C3 C4 N2 . 2.4(3)
N2 C4 C5 C6 . -5.3(4)
C3 C4 C5 C6 . 173.7(3)
C4 C5 C6 C7 . 2.1(4)
C5 C6 C7 C8 . 1.0(4)
C4 N2 C8 C7 . -1.8(4)
Ni1 N2 C8 C7 . -176.47(19)
C6 C7 C8 N2 . -1.2(4)
C1 N3 C9 O2 . 8.3(4)
Ni1 N3 C9 O2 . 176.2(2)
C1 N3 C9 C10 . -171.00(19)
Ni1 N3 C9 C10 . -3.1(3)
C14 N4 C10 C11 . -0.8(4)
Ni1 N4 C10 C11 . 177.7(2)
C14 N4 C10 C9 . 174.9(2)
Ni1 N4 C10 C9 . -6.6(3)
O2 C9 C10 N4 . -173.0(2)
N3 C9 C10 N4 . 6.4(3)
O2 C9 C10 C11 . 2.8(4)
N3 C9 C10 C11 . -177.9(2)
N4 C10 C11 C12 . -0.1(4)
C9 C10 C11 C12 . -175.3(3)
C10 C11 C12 C13 . 2.6(5)
C11 C12 C13 C14 . -4.2(5)
C10 N4 C14 C13 . -0.9(4)
Ni1 N4 C14 C13 . -179.0(2)
C12 C13 C14 N4 . 3.4(5)
N3 C1 C15 C20 . -161.45(18)
C2 C1 C15 C20 . 81.9(2)
N3 C1 C15 C16 . 20.7(3)
C2 C1 C15 C16 . -96.0(2)
C20 C15 C16 C17 . 1.0(3)
C1 C15 C16 C17 . 178.9(2)
C15 C16 C17 C18 . -0.5(3)
C16 C17 C18 C19 . 0.1(4)
C17 C18 C19 C20 . -0.3(4)
C18 C19 C20 C15 . 0.8(4)
C16 C15 C20 C19 . -1.2(3)
C1 C15 C20 C19 . -179.2(2)
N1 C2 C21 C26 . 6.3(3)
C1 C2 C21 C26 . -113.2(3)
N1 C2 C21 C22 . -173.36(19)
C1 C2 C21 C22 . 67.0(2)
C26 C21 C22 C23 . 1.1(4)
C2 C21 C22 C23 . -179.2(2)
C21 C22 C23 C24 . -1.2(4)
C22 C23 C24 C25 . -0.4(5)
C23 C24 C25 C26 . 2.0(6)
C22 C21 C26 C25 . 0.6(4)
C2 C21 C26 C25 . -179.2(3)
C24 C25 C26 C21 . -2.1(5)
C28 C27 O3 C27 2_657 91.6(7)
